data_4332688
loop_
_publ_author_name
'Halder, Sarmistha'
'Acharyya, Rama'
'Peng, Shie-Ming'
'Lee, Gene-Hsiang'
'Drew, Michael G. B.'
'Bhattacharya, Samaresh'

_publ_section_title
;
 Synthesis, Structure, and Electrochemical Properties of a Family of
 2-(Arylazo)phenolate Complexes of Ruthenium with Unusual C&#x2212;C
 Coupling and NN Cleavage
;
_journal_issue 24
_journal_name_full 'Inorganic Chemistry'
_journal_page_first 9654
_journal_page_last 9663
_journal_paper_doi 10.1021/ic060689u
_journal_volume 45
_journal_year 2006
_chemical_formula_sum 'C39 H28 N9 O9 Ru'
_chemical_formula_weight 867.77
_chemical_name_systematic
; 
 ? 
;
_space_group_IT_number 14
_symmetry_cell_setting monoclinic
_symmetry_space_group_name_Hall '-P 2ybc'
_symmetry_space_group_name_H-M 'P 1 21/c 1'
_atom_sites_solution_hydrogens geom
_atom_sites_solution_primary direct
_atom_sites_solution_secondary difmap
_audit_creation_method SHELXL-97
_cell_angle_alpha 90.00
_cell_angle_beta 94.5630(8)
_cell_angle_gamma 90.00
_cell_formula_units_Z 4
_cell_length_a 15.0049(5)
_cell_length_b 10.0179(3)
_cell_length_c 24.9361(8)
_cell_measurement_temperature 295(2)
_cell_volume 3736.5(2)
_computing_cell_refinement 'Bruker SMART'
_computing_data_collection 'Bruker SMART'
_computing_data_reduction 'Bruker SHELXTL'
_computing_molecular_graphics 'Bruker SHELXTL'
_computing_publication_material 'Bruker SHELXTL'
_computing_structure_refinement 'SHELXL-97 (Sheldrick, 1997)'
_computing_structure_solution 'SHELXS-97 (Sheldrick, 1990)'
_diffrn_ambient_temperature 295(2)
_diffrn_measured_fraction_theta_full 1.000
_diffrn_measured_fraction_theta_max 1.000
_diffrn_measurement_device_type 'CCD area detector'
_diffrn_measurement_method 'phi and omega scans'
_diffrn_radiation_monochromator graphite
_diffrn_radiation_source 'fine-focus sealed tube'
_diffrn_radiation_type MoK\a
_diffrn_radiation_wavelength 0.71073
_diffrn_reflns_av_R_equivalents 0.0707
_diffrn_reflns_av_sigmaI/netI 0.0920
_diffrn_reflns_limit_h_max 18
_diffrn_reflns_limit_h_min -18
_diffrn_reflns_limit_k_max 12
_diffrn_reflns_limit_k_min -11
_diffrn_reflns_limit_l_max 31
_diffrn_reflns_limit_l_min -30
_diffrn_reflns_number 29133
_diffrn_reflns_theta_full 26.37
_diffrn_reflns_theta_max 26.37
_diffrn_reflns_theta_min 1.36
_exptl_absorpt_coefficient_mu 0.490
_exptl_absorpt_correction_type none
_exptl_crystal_colour block
_exptl_crystal_density_diffrn 1.543
_exptl_crystal_density_meas ?
_exptl_crystal_density_method 'not measured'
_exptl_crystal_description plate
_exptl_crystal_F_000 1764
_exptl_crystal_size_max 0.10
_exptl_crystal_size_mid 0.10
_exptl_crystal_size_min 0.08
_refine_diff_density_max 0.901
_refine_diff_density_min -0.543
_refine_diff_density_rms 0.060
_refine_ls_extinction_method none
_refine_ls_goodness_of_fit_ref 1.000
_refine_ls_hydrogen_treatment mixed
_refine_ls_matrix_type full
_refine_ls_number_parameters 523
_refine_ls_number_reflns 7643
_refine_ls_number_restraints 0
_refine_ls_restrained_S_all 1.000
_refine_ls_R_factor_all 0.0968
_refine_ls_R_factor_gt 0.0401
_refine_ls_shift/su_max 0.001
_refine_ls_shift/su_mean 0.000
_refine_ls_structure_factor_coef Fsqd
_refine_ls_weighting_details 'calc w=1/[\s^2^(Fo^2^)+(0.0118P)^2^+0.0000P] where P=(Fo^2^+2Fc^2^)/3'
_refine_ls_weighting_scheme calc
_refine_ls_wR_factor_gt 0.0492
_refine_ls_wR_factor_ref 0.0568
_reflns_number_gt 4254
_reflns_number_total 7643
_reflns_threshold_expression >2sigma(I)
_cod_data_source_file ic060689usup2.cif
_cod_data_source_block ic8543
_cod_depositor_comments
;
The following automatic conversions were performed:

'_symmetry_cell_setting' value 'Monoclinic' changed to 'monoclinic'
according to /home/saulius/struct/CIF-dictionaries/cif_core.dic
dictionary named 'cif_core.dic' version 2.4.2 from 2011-04-26.

Automatic conversion script
Id: cif_fix_values 1891 2012-01-12 08:04:46Z andrius 

The following automatic conversions were performed:

'_exptl_crystal_density_meas' value 'not_measured' was changed to '?'
- the value is perceived as not measured.

Automatic conversion script
Id: cif_fix_values 3008 2015-01-20 13:52:24Z robertas 
;
_cod_original_sg_symbol_H-M P2(1)/c
_cod_database_code 4332688

loop_
_symmetry_equiv_pos_as_xyz
'x, y, z'
'-x, y+1/2, -z+1/2'
'-x, -y, -z'
'x, -y-1/2, z-1/2'

loop_
_atom_site_label
_atom_site_type_symbol
_atom_site_fract_x
_atom_site_fract_y
_atom_site_fract_z
_atom_site_U_iso_or_equiv
_atom_site_adp_type
_atom_site_occupancy
_atom_site_symmetry_multiplicity
_atom_site_calc_flag
_atom_site_refinement_flags
Ru Ru 0.242362(16) 0.98965(3) 0.018077(10) 0.03802(8) Uani 1 1 d .
O1 O 0.32104(13) 0.9022(2) 0.07480(7) 0.0411(6) Uani 1 1 d .
O2 O 0.3571(2) 1.3575(3) -0.22796(10) 0.0966(11) Uani 1 1 d .
O3 O 0.3120(2) 1.5300(3) -0.18596(11) 0.0927(10) Uani 1 1 d .
O4 O 0.21690(13) 1.1265(2) 0.07233(8) 0.0466(6) Uani 1 1 d .
O5 O 0.04495(17) 0.3861(3) -0.10503(10) 0.0741(8) Uani 1 1 d .
O6 O -0.07549(15) 0.5000(3) -0.11813(9) 0.0789(7) Uani 1 1 d .
O7 O 0.16437(13) 1.0857(2) -0.03894(8) 0.0449(6) Uani 1 1 d .
O8 O 0.32357(17) 0.4673(3) 0.17185(9) 0.0849(9) Uani 1 1 d .
O9 O 0.46321(16) 0.4878(3) 0.16086(8) 0.0788(8) Uani 1 1 d .
N1 N 0.40757(16) 1.1533(2) 0.03957(10) 0.0411(7) Uani 1 1 d .
N2 N 0.34689(16) 1.1139(2) 0.00450(10) 0.0372(7) Uani 1 1 d .
N3 N 0.3362(2) 1.4133(4) -0.18780(14) 0.0649(10) Uani 1 1 d .
N4 N 0.11338(16) 0.8780(3) 0.09140(11) 0.0470(7) Uani 1 1 d .
N5 N 0.14535(15) 0.8749(2) 0.04529(10) 0.0364(7) Uani 1 1 d .
N6 N -0.00179(19) 0.4817(3) -0.09587(10) 0.0505(7) Uani 1 1 d .
N7 N 0.25751(16) 0.8657(3) -0.04763(10) 0.0370(6) Uani 1 1 d .
N8 N 0.30158(16) 0.7566(3) -0.05190(10) 0.0395(7) Uani 1 1 d .
N9 N 0.3842(2) 0.5009(3) 0.14539(10) 0.0571(7) Uani 1 1 d .
C1 C 0.38053(19) 0.9701(3) 0.10479(12) 0.0372(8) Uani 1 1 d .
C2 C 0.4082(2) 0.9203(3) 0.15614(12) 0.0467(9) Uani 1 1 d .
H2A H 0.3862 0.8385 0.1668 0.056 Uiso 1 1 calc R
C3 C 0.4661(2) 0.9886(4) 0.19050(11) 0.0485(8) Uani 1 1 d .
H3A H 0.4806 0.9538 0.2247 0.058 Uiso 1 1 calc R
C4 C 0.5050(2) 1.1100(3) 0.17647(12) 0.0440(9) Uani 1 1 d .
C5 C 0.5676(2) 1.1821(4) 0.21680(12) 0.0673(11) Uani 1 1 d .
H5A H 0.5877 1.2632 0.2011 0.101 Uiso 1 1 calc R
H5B H 0.6182 1.1262 0.2269 0.101 Uiso 1 1 calc R
H5C H 0.5370 1.2030 0.2481 0.101 Uiso 1 1 calc R
C6 C 0.4820(2) 1.1573(3) 0.12576(12) 0.0447(9) Uani 1 1 d .
H6A H 0.5087 1.2356 0.1149 0.054 Uiso 1 1 calc R
C7 C 0.4197(2) 1.0926(3) 0.08927(12) 0.0375(8) Uani 1 1 d .
C8 C 0.34683(19) 1.1909(3) -0.04455(12) 0.0355(8) Uani 1 1 d .
C9 C 0.3230(2) 1.3239(3) -0.04406(13) 0.0445(9) Uani 1 1 d .
H9A H 0.3098 1.3640 -0.0120 0.053 Uiso 1 1 calc R
C10 C 0.3185(2) 1.3973(3) -0.09089(13) 0.0487(9) Uani 1 1 d .
H10A H 0.3016 1.4866 -0.0909 0.058 Uiso 1 1 calc R
C11 C 0.3395(2) 1.3366(4) -0.13722(13) 0.0438(9) Uani 1 1 d .
C12 C 0.3646(2) 1.2049(4) -0.13869(13) 0.0502(9) Uani 1 1 d .
H12A H 0.3784 1.1657 -0.1708 0.060 Uiso 1 1 calc R
C13 C 0.36916(19) 1.1312(3) -0.09124(13) 0.0468(9) Uani 1 1 d .
H13A H 0.3871 1.0423 -0.0911 0.056 Uiso 1 1 calc R
C14 C 0.1836(2) 1.0966(4) 0.11790(14) 0.0479(9) Uani 1 1 d .
C15 C 0.1917(2) 1.1915(4) 0.15997(15) 0.0663(11) Uani 1 1 d .
H15A H 0.2186 1.2734 0.1543 0.080 Uiso 1 1 calc R
C16 C 0.1608(3) 1.1647(5) 0.20878(16) 0.0805(14) Uani 1 1 d .
H16A H 0.1686 1.2287 0.2358 0.097 Uiso 1 1 calc R
C17 C 0.1183(2) 1.0462(5) 0.21996(15) 0.0734(14) Uani 1 1 d .
C18 C 0.0872(2) 1.0210(5) 0.27545(12) 0.1156(18) Uani 1 1 d .
H18A H 0.0599 0.9344 0.2763 0.173 Uiso 1 1 calc R
H18B H 0.0444 1.0880 0.2835 0.173 Uiso 1 1 calc R
H18C H 0.1375 1.0246 0.3017 0.173 Uiso 1 1 calc R
C19 C 0.1063(2) 0.9559(4) 0.17911(13) 0.0640(12) Uani 1 1 d .
H19A H 0.0760 0.8770 0.1852 0.077 Uiso 1 1 calc R
C20 C 0.1378(2) 0.9772(4) 0.12795(12) 0.0472(9) Uani 1 1 d .
C21 C 0.1057(2) 0.7698(3) 0.01221(11) 0.0350(8) Uani 1 1 d .
C22 C 0.01896(19) 0.7830(3) -0.00966(12) 0.0448(9) Uani 1 1 d .
H22A H -0.0151 0.8559 -0.0005 0.054 Uiso 1 1 calc R
C23 C -0.0174(2) 0.6885(3) -0.04502(12) 0.0457(9) Uani 1 1 d .
H23A H -0.0756 0.6967 -0.0604 0.055 Uiso 1 1 calc R
C24 C 0.0351(2) 0.5819(3) -0.05683(12) 0.0366(8) Uani 1 1 d .
C25 C 0.1201(2) 0.5629(3) -0.03336(11) 0.0381(8) Uani 1 1 d .
H25A H 0.1522 0.4868 -0.0410 0.046 Uiso 1 1 calc R
C26 C 0.15749(19) 0.6584(3) 0.00176(11) 0.0355(8) Uani 1 1 d .
C27 C 0.16568(19) 1.0340(3) -0.08744(13) 0.0397(8) Uani 1 1 d .
C28 C 0.1206(2) 1.0912(3) -0.13330(14) 0.0540(10) Uani 1 1 d .
H28A H 0.0866 1.1681 -0.1301 0.065 Uiso 1 1 calc R
C29 C 0.1265(2) 1.0346(4) -0.18193(14) 0.0616(11) Uani 1 1 d .
H29A H 0.0970 1.0753 -0.2118 0.074 Uiso 1 1 calc R
C30 C 0.1752(2) 0.9167(4) -0.18992(13) 0.0559(10) Uani 1 1 d .
C31 C 0.1762(3) 0.8563(4) -0.24586(13) 0.0925(15) Uani 1 1 d .
H31A H 0.2118 0.7765 -0.2440 0.139 Uiso 1 1 calc R
H31B H 0.2012 0.9193 -0.2695 0.139 Uiso 1 1 calc R
H31C H 0.1162 0.8348 -0.2594 0.139 Uiso 1 1 calc R
C32 C 0.2190(2) 0.8583(3) -0.14585(13) 0.0506(9) Uani 1 1 d .
H32A H 0.2510 0.7798 -0.1495 0.061 Uiso 1 1 calc R
C33 C 0.2156(2) 0.9175(3) -0.09490(12) 0.0376(8) Uani 1 1 d .
C34 C 0.3228(2) 0.6903(3) -0.00253(12) 0.0362(8) Uani 1 1 d .
C35 C 0.25228(19) 0.6427(3) 0.02584(12) 0.0351(8) Uani 1 1 d .
C36 C 0.2732(2) 0.5791(3) 0.07429(12) 0.0394(8) Uani 1 1 d .
H36A H 0.2280 0.5484 0.0946 0.047 Uiso 1 1 calc R
C37 C 0.3612(2) 0.5614(3) 0.09234(12) 0.0412(9) Uani 1 1 d .
C38 C 0.4307(2) 0.6006(3) 0.06283(13) 0.0481(9) Uani 1 1 d .
H38A H 0.4897 0.5846 0.0754 0.058 Uiso 1 1 calc R
C39 C 0.4108(2) 0.6640(3) 0.01444(12) 0.0453(9) Uani 1 1 d .
H39B H 0.4563 0.6890 -0.0067 0.054 Uiso 1 1 calc R

loop_
_atom_site_aniso_label
_atom_site_aniso_U_11
_atom_site_aniso_U_22
_atom_site_aniso_U_33
_atom_site_aniso_U_23
_atom_site_aniso_U_13
_atom_site_aniso_U_12
Ru 0.03787(13) 0.03559(16) 0.04099(14) -0.00054(17) 0.00553(10) 0.00150(17)
O1 0.0464(14) 0.0371(14) 0.0393(14) -0.0005(11) 0.0005(11) -0.0059(11)
O2 0.122(3) 0.119(3) 0.0500(19) 0.0154(18) 0.0163(18) -0.009(2)
O3 0.112(2) 0.076(3) 0.090(2) 0.0420(18) 0.0059(17) 0.0052(19)
O4 0.0547(15) 0.0391(15) 0.0466(15) -0.0078(11) 0.0076(12) 0.0054(11)
O5 0.083(2) 0.0586(19) 0.079(2) -0.0222(16) -0.0027(15) 0.0058(16)
O6 0.0538(15) 0.094(2) 0.0858(17) -0.0232(19) -0.0146(13) -0.008(2)
O7 0.0448(14) 0.0449(15) 0.0446(14) -0.0035(12) 0.0018(11) 0.0092(11)
O8 0.0744(18) 0.114(3) 0.0657(17) 0.0342(17) 0.0014(14) -0.0146(18)
O9 0.0617(16) 0.099(2) 0.0719(16) 0.0144(18) -0.0184(13) 0.012(2)
N1 0.0439(17) 0.0383(18) 0.0411(17) 0.0015(14) 0.0041(14) -0.0004(14)
N2 0.0399(17) 0.0341(17) 0.0375(17) -0.0017(14) 0.0031(13) 0.0032(13)
N3 0.059(2) 0.077(3) 0.058(3) 0.021(2) 0.0008(18) -0.010(2)
N4 0.0417(17) 0.058(2) 0.0416(18) 0.0004(16) 0.0044(14) 0.0000(15)
N5 0.0312(16) 0.0369(18) 0.0411(17) -0.0010(14) 0.0026(13) 0.0020(13)
N6 0.0478(18) 0.055(2) 0.0493(18) 0.005(2) 0.0060(14) -0.011(2)
N7 0.0361(16) 0.0322(17) 0.0434(17) 0.0013(14) 0.0064(13) -0.0033(13)
N8 0.0386(17) 0.0374(18) 0.0434(17) 0.0024(15) 0.0076(13) 0.0050(14)
N9 0.059(2) 0.0543(19) 0.0562(19) 0.004(2) -0.0043(16) 0.003(2)
C1 0.0400(19) 0.033(2) 0.039(2) -0.0018(17) 0.0063(15) 0.0064(16)
C2 0.061(2) 0.038(2) 0.040(2) 0.0017(18) 0.0037(18) -0.0037(18)
C3 0.060(2) 0.051(2) 0.0334(17) 0.000(2) 0.0002(15) 0.007(2)
C4 0.044(2) 0.049(2) 0.039(2) -0.0051(19) 0.0026(17) 0.0005(18)
C5 0.075(3) 0.071(3) 0.055(2) -0.006(2) -0.004(2) -0.016(2)
C6 0.047(2) 0.038(2) 0.050(2) -0.0024(18) 0.0094(17) -0.0054(17)
C7 0.037(2) 0.037(2) 0.038(2) -0.0013(18) 0.0051(16) 0.0012(17)
C8 0.0326(19) 0.038(2) 0.036(2) 0.0044(18) 0.0062(15) -0.0005(16)
C9 0.052(2) 0.043(2) 0.040(2) -0.0009(19) 0.0055(17) 0.0044(18)
C10 0.049(2) 0.040(2) 0.057(2) 0.004(2) 0.0041(18) 0.0105(18)
C11 0.037(2) 0.048(3) 0.046(2) 0.014(2) 0.0026(17) -0.0057(18)
C12 0.050(2) 0.066(3) 0.037(2) -0.002(2) 0.0152(17) -0.003(2)
C13 0.051(2) 0.039(2) 0.051(2) 0.000(2) 0.0132(19) 0.0045(18)
C14 0.041(2) 0.058(3) 0.044(2) -0.010(2) -0.0022(18) 0.0136(19)
C15 0.068(3) 0.067(3) 0.064(3) -0.023(2) 0.003(2) 0.008(2)
C16 0.070(3) 0.111(4) 0.060(3) -0.041(3) 0.000(2) 0.010(3)
C17 0.055(3) 0.123(5) 0.043(2) -0.021(3) 0.0047(19) 0.003(3)
C18 0.086(3) 0.215(6) 0.048(2) -0.024(3) 0.018(2) -0.009(4)
C19 0.049(2) 0.096(4) 0.048(2) -0.006(2) 0.0096(18) -0.003(2)
C20 0.0387(19) 0.065(3) 0.038(2) -0.007(2) 0.0043(15) 0.004(2)
C21 0.0339(19) 0.038(2) 0.0348(19) 0.0041(16) 0.0109(15) -0.0022(17)
C22 0.031(2) 0.043(2) 0.060(2) -0.0013(19) 0.0027(17) 0.0069(16)
C23 0.0280(19) 0.053(2) 0.055(2) 0.003(2) -0.0026(16) -0.0014(18)
C24 0.036(2) 0.037(2) 0.038(2) 0.0013(17) 0.0068(16) -0.0067(17)
C25 0.038(2) 0.031(2) 0.046(2) 0.0024(16) 0.0118(16) 0.0019(16)
C26 0.0288(19) 0.037(2) 0.041(2) 0.0071(17) 0.0050(15) 0.0030(16)
C27 0.0342(19) 0.038(2) 0.047(2) 0.0030(18) 0.0006(16) -0.0042(16)
C28 0.052(2) 0.052(3) 0.056(2) 0.004(2) -0.007(2) 0.0086(19)
C29 0.065(3) 0.068(3) 0.049(2) 0.012(2) -0.007(2) 0.005(2)
C30 0.056(3) 0.071(3) 0.040(2) -0.004(2) 0.0018(19) 0.004(2)
C31 0.104(3) 0.124(4) 0.047(3) -0.014(3) -0.007(2) 0.026(3)
C32 0.048(2) 0.055(3) 0.050(2) -0.001(2) 0.0074(18) 0.0069(18)
C33 0.036(2) 0.041(2) 0.036(2) 0.0056(18) 0.0006(16) 0.0023(17)
C34 0.035(2) 0.032(2) 0.041(2) -0.0037(17) 0.0002(16) 0.0052(16)
C35 0.033(2) 0.0305(18) 0.042(2) -0.0028(17) 0.0044(16) 0.0019(16)
C36 0.039(2) 0.035(2) 0.045(2) 0.0035(16) 0.0073(16) 0.0001(16)
C37 0.042(2) 0.041(2) 0.040(2) 0.0052(16) -0.0012(17) 0.0037(16)
C38 0.036(2) 0.050(2) 0.057(2) -0.0006(19) -0.0058(18) 0.0055(18)
C39 0.037(2) 0.050(2) 0.050(2) -0.0006(19) 0.0083(17) 0.0007(18)

loop_
_atom_type_symbol
_atom_type_description
_atom_type_scat_dispersion_real
_atom_type_scat_dispersion_imag
_atom_type_scat_source
C C 0.0033 0.0016 'International Tables Vol C Tables 4.2.6.8 and 6.1.1.4'
H H 0.0000 0.0000 'International Tables Vol C Tables 4.2.6.8 and 6.1.1.4'
N N 0.0061 0.0033 'International Tables Vol C Tables 4.2.6.8 and 6.1.1.4'
O O 0.0106 0.0060 'International Tables Vol C Tables 4.2.6.8 and 6.1.1.4'
Ru Ru -1.2594 0.8363 'International Tables Vol C Tables 4.2.6.8 and 6.1.1.4'

loop_
_geom_angle_atom_site_label_1
_geom_angle_atom_site_label_2
_geom_angle_atom_site_label_3
_geom_angle
O1 Ru O4 87.41(8)
O1 Ru O7 177.77(9)
O4 Ru O7 91.07(8)
O1 Ru N5 84.97(9)
O4 Ru N5 88.91(9)
O7 Ru N5 96.63(9)
O1 Ru N2 88.06(9)
O4 Ru N2 83.38(9)
O7 Ru N2 90.15(9)
N5 Ru N2 169.83(10)
O1 Ru N7 101.68(9)
O4 Ru N7 170.84(10)
O7 Ru N7 79.81(9)
N5 Ru N7 92.97(10)
N2 Ru N7 95.69(9)
C1 O1 Ru 121.35(18)
C14 O4 Ru 122.7(2)
C27 O7 Ru 114.21(18)
N2 N1 C7 121.1(3)
N1 N2 C8 111.6(2)
N1 N2 Ru 126.1(2)
C8 N2 Ru 120.95(19)
O2 N3 O3 124.7(4)
O2 N3 C11 118.3(4)
O3 N3 C11 117.1(4)
N5 N4 C20 120.8(3)
N4 N5 C21 111.4(2)
N4 N5 Ru 128.4(2)
C21 N5 Ru 120.15(19)
O6 N6 O5 123.4(3)
O6 N6 C24 118.7(3)
O5 N6 C24 117.8(3)
N8 N7 C33 116.6(3)
N8 N7 Ru 131.4(2)
C33 N7 Ru 111.9(2)
N7 N8 C34 114.1(2)
O8 N9 O9 123.3(3)
O8 N9 C37 118.1(3)
O9 N9 C37 118.7(3)
O1 C1 C2 118.3(3)
O1 C1 C7 124.7(3)
C2 C1 C7 117.0(3)
C3 C2 C1 121.6(3)
C2 C3 C4 122.5(3)
C6 C4 C3 116.8(3)
C6 C4 C5 123.3(3)
C3 C4 C5 119.9(3)
C4 C6 C7 122.8(3)
N1 C7 C6 114.2(3)
N1 C7 C1 126.5(3)
C6 C7 C1 119.1(3)
C13 C8 C9 120.6(3)
C13 C8 N2 120.0(3)
C9 C8 N2 119.4(3)
C10 C9 C8 120.2(3)
C11 C10 C9 118.7(3)
C10 C11 C12 122.2(3)
C10 C11 N3 119.8(3)
C12 C11 N3 117.9(3)
C11 C12 C13 118.8(3)
C8 C13 C12 119.4(3)
O4 C14 C20 124.9(3)
O4 C14 C15 118.2(4)
C20 C14 C15 116.9(3)
C16 C15 C14 121.0(4)
C15 C16 C17 122.9(4)
C19 C17 C16 117.0(4)
C19 C17 C18 122.6(4)
C16 C17 C18 120.4(4)
C17 C19 C20 122.8(4)
N4 C20 C14 126.9(3)
N4 C20 C19 113.5(3)
C14 C20 C19 119.4(3)
C22 C21 C26 121.7(3)
C22 C21 N5 119.5(3)
C26 C21 N5 118.8(3)
C23 C22 C21 120.1(3)
C24 C23 C22 117.9(3)
C23 C24 C25 123.0(3)
C23 C24 N6 118.7(3)
C25 C24 N6 118.3(3)
C24 C25 C26 119.3(3)
C25 C26 C21 117.8(3)
C25 C26 C35 120.1(3)
C21 C26 C35 122.1(3)
O7 C27 C28 123.0(3)
O7 C27 C33 119.7(3)
C28 C27 C33 117.3(3)
C29 C28 C27 119.9(3)
C28 C29 C30 123.5(3)
C32 C30 C29 117.8(3)
C32 C30 C31 121.9(3)
C29 C30 C31 120.4(3)
C30 C32 C33 119.8(3)
N7 C33 C27 114.0(3)
N7 C33 C32 124.1(3)
C27 C33 C32 121.8(3)
C39 C34 C35 121.5(3)
C39 C34 N8 120.1(3)
C35 C34 N8 118.2(3)
C36 C35 C34 118.1(3)
C36 C35 C26 122.6(3)
C34 C35 C26 119.3(3)
C37 C36 C35 119.5(3)
C36 C37 C38 122.4(3)
C36 C37 N9 119.9(3)
C38 C37 N9 117.7(3)
C39 C38 C37 118.6(3)
C38 C39 C34 119.5(3)

loop_
_geom_bond_atom_site_label_1
_geom_bond_atom_site_label_2
_geom_bond_distance
Ru O1 1.9741(19)
Ru O4 1.985(2)
Ru O7 2.0130(19)
Ru N5 2.014(2)
Ru N2 2.051(2)
Ru N7 2.083(2)
O1 C1 1.309(3)
O2 N3 1.210(4)
O3 N3 1.226(4)
O4 C14 1.312(3)
O5 N6 1.219(3)
O6 N6 1.211(3)
O7 C27 1.317(3)
O8 N9 1.214(3)
O9 N9 1.224(3)
N1 N2 1.274(3)
N1 C7 1.380(3)
N2 C8 1.446(3)
N3 C11 1.475(4)
N4 N5 1.281(3)
N4 C20 1.378(4)
N5 C21 1.438(3)
N6 C24 1.475(4)
N7 N8 1.286(3)
N7 C33 1.392(3)
N8 C34 1.413(3)
N9 C37 1.471(4)
C1 C2 1.406(4)
C1 C7 1.427(4)
C2 C3 1.356(4)
C3 C4 1.405(4)
C4 C6 1.369(4)
C4 C5 1.506(4)
C6 C7 1.410(4)
C8 C13 1.374(4)
C8 C9 1.380(4)
C9 C10 1.377(4)
C10 C11 1.364(4)
C11 C12 1.373(4)
C12 C13 1.392(4)
C14 C20 1.412(4)
C14 C15 1.414(4)
C15 C16 1.363(5)
C16 C17 1.387(5)
C17 C19 1.363(5)
C17 C18 1.516(4)
C19 C20 1.412(4)
C21 C22 1.377(4)
C21 C26 1.396(4)
C22 C23 1.376(4)
C23 C24 1.373(4)
C24 C25 1.373(4)
C25 C26 1.385(4)
C26 C35 1.507(4)
C27 C28 1.404(4)
C27 C33 1.407(4)
C28 C29 1.348(4)
C29 C30 1.411(4)
C30 C32 1.366(4)
C30 C31 1.522(4)
C32 C33 1.407(4)
C34 C39 1.379(4)
C34 C35 1.402(4)
C35 C36 1.380(4)
C36 C37 1.373(4)
C37 C38 1.379(4)
C38 C39 1.375(4)
